data_7700698
loop_
_publ_author_name
'Chai, Dongfeng'
'Xin, Jianjiao'
'Li, Bonan'
'Pang, Haijun'
'Ma, Huiyuan'
'Li, Kunqi'
'Xiao, Boxin'
'Wang, Xinming'
'Tan, Lichao'

_publ_section_title
;
 Mo-Based crystal POMOFs with a high electrochemical capacitor
 performance.
;
_journal_issue 34
_journal_name_full 'Dalton transactions (Cambridge, England : 2003)'
_journal_page_first 13026
_journal_page_last 13033
_journal_paper_doi 10.1039/c9dt02420d
_journal_volume 48
_journal_year 2019
_chemical_formula_moiety '0.5(C96 H96 Cu4 Mo24 N48 O78 P2)'
_chemical_formula_sum 'C48 H48 Cu2 Mo12 N24 O39 P'
_chemical_formula_weight 2894.38
_space_group_crystal_system monoclinic
_space_group_IT_number 14
_space_group_name_Hall '-P 2ybc'
_space_group_name_H-M_alt 'P 1 21/c 1'
_symmetry_space_group_name_Hall '-P 2ybc'
_symmetry_space_group_name_H-M 'P 1 21/c 1'
_atom_sites_solution_hydrogens geom
_audit_block_doi 10.5517/ccdc.csd.cc21tn9v
_audit_creation_date 2019-06-03
_audit_creation_method
;
Olex2 1.2
(compiled 2014.07.22 svn.r2960 for OlexSys, GUI svn.r4862)
;
_audit_update_record
;
2019-06-03 deposited with the CCDC.    2019-07-29 downloaded from the CCDC.
;
_cell_angle_alpha 90
_cell_angle_beta 107.46(2)
_cell_angle_gamma 90
_cell_formula_units_Z 2
_cell_length_a 10.953(6)
_cell_length_b 15.982(8)
_cell_length_c 24.080(10)
_cell_measurement_reflns_used 3392
_cell_measurement_temperature 298
_cell_measurement_theta_max 24.24
_cell_measurement_theta_min 2.27
_cell_volume 4021(3)
_computing_molecular_graphics 'Olex2 (Dolomanov et al., 2009)'
_computing_publication_material 'Olex2 (Dolomanov et al., 2009)'
_computing_structure_refinement 'ShelXL (Sheldrick, 2008)'
_diffrn_ambient_temperature 298
_diffrn_measured_fraction_theta_full 1.000
_diffrn_measured_fraction_theta_max 0.995
_diffrn_measurement_device_type 'CCD area detector'
_diffrn_measurement_method 'phi and omega scans'
_diffrn_radiation_monochromator graphite
_diffrn_radiation_type MoK\a
_diffrn_radiation_wavelength 0.710
_diffrn_reflns_av_R_equivalents 0.0714
_diffrn_reflns_av_unetI/netI 0.0871
_diffrn_reflns_Laue_measured_fraction_full 1.000
_diffrn_reflns_Laue_measured_fraction_max 0.995
_diffrn_reflns_limit_h_max 14
_diffrn_reflns_limit_h_min -9
_diffrn_reflns_limit_k_max 20
_diffrn_reflns_limit_k_min -19
_diffrn_reflns_limit_l_max 28
_diffrn_reflns_limit_l_min -30
_diffrn_reflns_number 26931
_diffrn_reflns_point_group_measured_fraction_full 1.000
_diffrn_reflns_point_group_measured_fraction_max 0.995
_diffrn_reflns_theta_full 25.214
_diffrn_reflns_theta_max 27.221
_diffrn_reflns_theta_min 1.551
_exptl_absorpt_coefficient_mu 2.442
_exptl_absorpt_correction_T_max 0.732
_exptl_absorpt_correction_T_min 0.707
_exptl_absorpt_correction_type none
_exptl_crystal_colour 'clear dark green'
_exptl_crystal_colour_lustre clear
_exptl_crystal_colour_modifier dark
_exptl_crystal_colour_primary green
_exptl_crystal_density_diffrn 2.390
_exptl_crystal_description block
_exptl_crystal_F_000 2786
_exptl_crystal_size_max 0.15
_exptl_crystal_size_mid 0.13
_exptl_crystal_size_min 0.1
_refine_diff_density_max 2.766
_refine_diff_density_min -1.937
_refine_diff_density_rms 0.185
_refine_ls_extinction_method none
_refine_ls_goodness_of_fit_ref 1.032
_refine_ls_hydrogen_treatment constr
_refine_ls_matrix_type full
_refine_ls_number_parameters 589
_refine_ls_number_reflns 8948
_refine_ls_number_restraints 23
_refine_ls_restrained_S_all 1.041
_refine_ls_R_factor_all 0.1111
_refine_ls_R_factor_gt 0.0608
_refine_ls_shift/su_max 0.000
_refine_ls_shift/su_mean 0.000
_refine_ls_structure_factor_coef Fsqd
_refine_ls_weighting_details 'w=1/[\s^2^(Fo^2^)+(0.0644P)^2^+12.4015P] where P=(Fo^2^+2Fc^2^)/3'
_refine_ls_weighting_scheme calc
_refine_ls_wR_factor_gt 0.1333
_refine_ls_wR_factor_ref 0.1535
_reflns_Friedel_coverage 0.000
_reflns_number_gt 5628
_reflns_number_total 8948
_reflns_threshold_expression 'I > 2\s(I)'
_cod_data_source_file c9dt02420d2.cif
_cod_data_source_block pmo2
_cod_depositor_comments 'Adding full bibliography for 7700697--7700698.cif.'
_cod_database_code 7700698
_shelxl_version_number 2014-1
_shelx_space_group_comment
;
The symmetry employed for this shelxl refinement is uniquely defined
by the following loop, which should always be used as a source of
symmetry information in preference to the above space-group names.
They are only intended as comments.
;
_olex2_refinement_description
;
1. Fixed Uiso
 At 1.2 times of:
  All C(H) groups, All C(H,H) groups
2. Restrained distances
 C1-C2
 2.1 with sigma of 0.02
 C1-C2
 2.1 with sigma of 0.02
 C1-C2
 2.2 with sigma of 0.02
 C1-C2
 2.1 with sigma of 0.02
 C5-C4
 2.1 with sigma of 0.02
3. Uiso/Uaniso restraints and constraints
Uanis(O5) \\sim Ueq, Uanis(O11) \\sim Ueq, Uanis(Mo5) \\sim Ueq: with sigma of
0.01 and sigma for terminal atoms of 0.02
4. Others
 Fixed Sof: O1A(0.5) O1B(0.5) O2A(0.5) O2B(0.5)
5.a Secondary CH2 refined with riding coordinates:
 C3(H3A,H3B), C6(H6A,H6B), C15(H15A,H15B), C21(H21A,H21B)
5.b Aromatic/amide H refined with riding coordinates:
 C1(H1), C2(H2), C4(H4), C5(H5), C8(H8), C9(H9), C11(H11), C12(H12), C13(H13),
 C14(H14), C17(H17), C18(H18), C19(H19), C20(H20), C23(H23), C24(H24)
;
_olex2_submission_special_instructions 'No special instructions were received'

loop_
_space_group_symop_operation_xyz
'x, y, z'
'-x, y+1/2, -z+1/2'
'-x, -y, -z'
'x, -y-1/2, z-1/2'

loop_
_atom_site_label
_atom_site_type_symbol
_atom_site_fract_x
_atom_site_fract_y
_atom_site_fract_z
_atom_site_U_iso_or_equiv
_atom_site_adp_type
_atom_site_occupancy
_atom_site_site_symmetry_order
_atom_site_calc_flag
_atom_site_refinement_flags_posn
_atom_site_refinement_flags_adp
_atom_site_refinement_flags_occupancy
P P 0.5000 0.5000 0.0000 0.0234(6) Uani 1 2 d S T P
Mo1 Mo 0.41081(8) 0.42088(5) 0.11832(3) 0.0359(2) Uani 1 1 d . . .
Mo2 Mo 0.30933(8) 0.31550(5) -0.01785(3) 0.0361(2) Uani 1 1 d . . .
Mo3 Mo 0.18202(10) 0.51217(8) 0.00192(4) 0.0629(3) Uani 1 1 d . . .
Mo4 Mo 0.26585(9) 0.60749(5) -0.11175(4) 0.0461(2) Uani 1 1 d . . .
Mo5 Mo 0.36954(9) 0.69275(5) 0.02924(3) 0.0404(2) Uani 1 1 d . U .
Mo6 Mo 0.62044(7) 0.59320(4) 0.13898(3) 0.02933(19) Uani 1 1 d . . .
Cu Cu 0.36629(10) 0.25588(6) 0.23183(4) 0.0281(2) Uani 1 1 d . . .
O1 O 0.3746(8) 0.3729(4) 0.1730(2) 0.0539(19) Uani 1 1 d . . .
O1A O 0.4005(11) 0.4499(7) 0.0175(4) 0.027(2) Uani 0.5 1 d . . .
O1B O 0.4641(9) 0.4220(6) -0.0319(4) 0.018(2) Uani 0.5 1 d . . .
O2 O 0.5826(7) 0.3720(4) 0.1295(4) 0.078(3) Uani 1 1 d . . .
O2A O 0.3787(10) 0.5612(6) -0.0142(4) 0.022(2) Uani 0.5 1 d . . .
O2B O 0.5410(9) 0.4871(6) 0.0655(4) 0.019(2) Uani 0.5 1 d . . .
O3 O 0.3577(7) 0.3293(5) 0.0613(3) 0.066(2) Uani 1 1 d . . .
O4 O 0.2619(8) 0.4724(5) 0.0809(3) 0.068(2) Uani 1 1 d . . .
O5 O 0.4926(7) 0.5168(5) 0.1512(4) 0.076(2) Uani 1 1 d . U .
O6 O 0.2201(8) 0.2301(5) -0.0275(3) 0.075(3) Uani 1 1 d . . .
O7 O 0.1826(7) 0.4009(5) -0.0257(3) 0.066(2) Uani 1 1 d . . .
O8 O 0.0000 0.5000 0.0000 0.096(5) Uani 1 2 d S T P
O9 O 0.1612(10) 0.5547(6) -0.0733(3) 0.094(3) Uani 1 1 d . . .
O10 O 0.2367(10) 0.6236(6) 0.0326(3) 0.094(4) Uani 1 1 d . . .
O11 O 0.3078(10) 0.6900(6) -0.0550(3) 0.088(3) Uani 1 1 d . U .
O12 O 0.1596(6) 0.6541(4) -0.1659(3) 0.0476(17) Uani 1 1 d . . .
O13 O 0.3182(7) 0.7860(4) 0.0425(3) 0.060(2) Uani 1 1 d . . .
O14 O 0.5287(7) 0.7277(5) 0.0159(3) 0.057(2) Uani 1 1 d . . .
O15 O 0.4699(7) 0.6597(5) 0.1025(3) 0.056(2) Uani 1 1 d . . .
O16 O 0.7069(7) 0.6534(5) 0.0991(3) 0.054(2) Uani 1 1 d . . .
O17 O 0.6658(6) 0.6387(5) 0.2045(2) 0.0503(18) Uani 1 1 d . . .
O18 O 0.7265(7) 0.5033(4) 0.1470(4) 0.075(3) Uani 1 1 d . . .
C1 C 0.1777(10) 0.3874(7) 0.2383(4) 0.057(3) Uani 1 1 d D . .
H1 H 0.1603 0.3987 0.1987 0.069 Uiso 1 1 calc R . .
C2 C 0.2555(15) 0.3383(8) 0.3222(4) 0.092(5) Uani 1 1 d D . .
H2 H 0.3047 0.3070 0.3535 0.111 Uiso 1 1 calc R . .
C3 C 0.0245(10) 0.4903(6) 0.2599(4) 0.048(3) Uani 1 1 d . . .
H3A H 0.0126 0.5103 0.2959 0.058 Uiso 1 1 calc R . .
H3B H -0.0560 0.4666 0.2364 0.058 Uiso 1 1 calc R . .
C4 C 0.6306(9) 0.2508(5) 0.3116(4) 0.038(2) Uani 1 1 d D . .
H4 H 0.6347 0.1927 0.3107 0.046 Uiso 1 1 calc R . .
C5 C 0.5668(12) 0.3725(6) 0.3015(6) 0.090(5) Uani 1 1 d D . .
H5 H 0.5129 0.4186 0.2911 0.108 Uiso 1 1 calc R . .
C6 C 0.8626(10) 0.2764(7) 0.3645(4) 0.058(3) Uani 1 1 d . . .
H6A H 0.8758 0.2626 0.4051 0.070 Uiso 1 1 calc R . .
H6B H 0.9186 0.3226 0.3627 0.070 Uiso 1 1 calc R . .
C7 C 0.8926(8) 0.2019(6) 0.3327(4) 0.038(2) Uani 1 1 d . . .
C8 C 0.9342(11) 0.1270(7) 0.3611(4) 0.057(3) Uani 1 1 d . . .
H8 H 0.9433 0.1223 0.4006 0.069 Uiso 1 1 calc R . .
C9 C 0.9614(11) 0.0612(7) 0.3323(4) 0.054(3) Uani 1 1 d . . .
H9 H 0.9950 0.0130 0.3529 0.065 Uiso 1 1 calc R . .
C10 C 0.9407(9) 0.0633(6) 0.2724(4) 0.042(2) Uani 1 1 d . . .
C11 C 0.8926(9) 0.1364(6) 0.2439(4) 0.042(2) Uani 1 1 d . . .
H11 H 0.8749 0.1392 0.2037 0.050 Uiso 1 1 calc R . .
C12 C 0.8706(10) 0.2042(6) 0.2729(4) 0.050(3) Uani 1 1 d . . .
H12 H 0.8403 0.2532 0.2525 0.060 Uiso 1 1 calc R . .
C13 C 0.4834(14) 0.0935(6) 0.2058(5) 0.072(4) Uani 1 1 d . . .
H13 H 0.4567 0.0662 0.2342 0.087 Uiso 1 1 calc R . .
C14 C 0.5208(9) 0.1875(5) 0.1541(4) 0.037(2) Uani 1 1 d . . .
H14 H 0.5258 0.2389 0.1368 0.045 Uiso 1 1 calc R . .
C15 C 0.6369(10) 0.1006(6) 0.0988(4) 0.047(3) Uani 1 1 d . . .
H15A H 0.7168 0.0726 0.1184 0.056 Uiso 1 1 calc R . .
H15B H 0.6578 0.1536 0.0843 0.056 Uiso 1 1 calc R . .
C16 C 0.5646(10) 0.0483(5) 0.0482(4) 0.035(2) Uani 1 1 d . . .
C17 C 0.4476(12) 0.0694(7) 0.0133(4) 0.059(3) Uani 1 1 d . . .
H17 H 0.4087 0.1170 0.0225 0.070 Uiso 1 1 calc R . .
C18 C 0.6170(11) -0.0244(6) 0.0350(4) 0.053(3) Uani 1 1 d . . .
H18 H 0.6959 -0.0429 0.0587 0.064 Uiso 1 1 calc R . .
C19 C 0.1121(11) 0.1766(8) 0.1839(4) 0.062(3) Uani 1 1 d . . .
H19 H 0.1120 0.1632 0.2215 0.075 Uiso 1 1 calc R . .
C20 C 0.1696(9) 0.2239(6) 0.1160(4) 0.040(2) Uani 1 1 d . . .
H20 H 0.2154 0.2503 0.0942 0.047 Uiso 1 1 calc R . .
C21 C -0.0145(10) 0.1728(6) 0.0337(4) 0.043(2) Uani 1 1 d . . .
H21A H 0.0178 0.2088 0.0089 0.052 Uiso 1 1 calc R . .
H21B H -0.1036 0.1870 0.0279 0.052 Uiso 1 1 calc R . .
C22 C -0.0052(10) 0.0822(6) 0.0166(4) 0.042(2) Uani 1 1 d . . .
C23 C -0.1123(10) 0.0421(7) -0.0161(5) 0.064(3) Uani 1 1 d . . .
H23 H -0.1900 0.0703 -0.0278 0.077 Uiso 1 1 calc R . .
C24 C 0.1062(11) 0.0392(8) 0.0320(6) 0.073(4) Uani 1 1 d . . .
H24 H 0.1805 0.0659 0.0539 0.087 Uiso 1 1 calc R . .
N1 N 0.2623(7) 0.3305(4) 0.2679(3) 0.0350(17) Uani 1 1 d . . .
N2 N 0.1722(13) 0.3946(7) 0.3264(4) 0.098(5) Uani 1 1 d . . .
N3 N 0.1230(8) 0.4249(5) 0.2731(3) 0.0406(19) Uani 1 1 d . . .
N4 N 0.5278(7) 0.2948(4) 0.2881(3) 0.0318(16) Uani 1 1 d . . .
N5 N 0.6890(11) 0.3786(5) 0.3310(5) 0.091(4) Uani 1 1 d . . .
N6 N 0.7281(8) 0.3004(5) 0.3368(3) 0.044(2) Uani 1 1 d . . .
N7 N 0.4642(7) 0.1747(4) 0.1952(3) 0.0332(17) Uani 1 1 d . . .
N8 N 0.5682(8) 0.1172(4) 0.1415(3) 0.0394(19) Uani 1 1 d . . .
N9 N 0.5426(12) 0.0544(6) 0.1735(4) 0.084(4) Uani 1 1 d . . .
N10 N 0.2067(7) 0.2181(4) 0.1731(3) 0.0314(16) Uani 1 1 d . . .
N11 N 0.0183(9) 0.1558(6) 0.1377(3) 0.063(3) Uani 1 1 d . . .
N12 N 0.0585(8) 0.1870(5) 0.0943(3) 0.0381(18) Uani 1 1 d . . .

loop_
_atom_site_aniso_label
_atom_site_aniso_U_11
_atom_site_aniso_U_22
_atom_site_aniso_U_33
_atom_site_aniso_U_23
_atom_site_aniso_U_13
_atom_site_aniso_U_12
P 0.0237(16) 0.0330(16) 0.0138(12) 0.0030(11) 0.0061(11) -0.0022(13)
Mo1 0.0367(5) 0.0444(5) 0.0312(4) 0.0132(3) 0.0173(3) -0.0001(4)
Mo2 0.0438(5) 0.0399(4) 0.0272(4) -0.0041(3) 0.0146(3) -0.0139(4)
Mo3 0.0406(6) 0.1138(9) 0.0372(5) -0.0009(5) 0.0161(4) -0.0002(6)
Mo4 0.0409(5) 0.0447(5) 0.0382(4) 0.0176(4) -0.0103(4) -0.0028(4)
Mo5 0.0545(6) 0.0326(4) 0.0320(4) -0.0041(3) 0.0100(4) 0.0085(4)
Mo6 0.0302(4) 0.0329(4) 0.0223(3) -0.0062(3) 0.0041(3) 0.0018(3)
Cu 0.0298(6) 0.0315(6) 0.0241(5) -0.0044(4) 0.0096(4) -0.0012(4)
O1 0.095(6) 0.046(4) 0.028(3) 0.006(3) 0.029(4) -0.011(4)
O1A 0.029(7) 0.035(6) 0.020(5) 0.002(5) 0.013(5) 0.000(5)
O1B 0.016(5) 0.026(5) 0.009(4) 0.010(4) -0.002(4) 0.004(4)
O2 0.047(5) 0.029(4) 0.158(8) -0.011(5) 0.030(5) -0.002(3)
O2A 0.022(6) 0.023(5) 0.020(5) 0.000(4) 0.003(4) -0.004(4)
O2B 0.018(5) 0.020(5) 0.022(5) 0.003(4) 0.012(4) -0.002(4)
O3 0.067(6) 0.093(6) 0.030(3) -0.007(4) 0.004(3) 0.042(4)
O4 0.072(6) 0.095(6) 0.031(3) -0.008(4) 0.007(4) 0.048(5)
O5 0.036(4) 0.051(4) 0.145(6) -0.001(4) 0.032(4) -0.001(3)
O6 0.065(6) 0.065(5) 0.079(5) 0.019(4) -0.004(4) -0.032(4)
O7 0.066(5) 0.098(6) 0.023(3) -0.016(3) -0.004(3) 0.035(4)
O8 0.100(11) 0.127(12) 0.064(7) -0.002(7) 0.029(7) 0.064(9)
O9 0.139(9) 0.113(7) 0.032(4) -0.019(4) 0.029(5) -0.084(7)
O10 0.147(9) 0.107(7) 0.026(4) -0.012(4) 0.022(4) -0.085(7)
O11 0.113(6) 0.103(6) 0.046(4) -0.011(4) 0.022(4) -0.060(5)
O12 0.050(5) 0.047(4) 0.038(3) 0.013(3) 0.002(3) 0.015(3)
O13 0.067(5) 0.043(4) 0.075(5) 0.004(4) 0.029(4) 0.029(4)
O14 0.063(5) 0.071(5) 0.036(4) 0.027(3) 0.015(3) 0.028(4)
O15 0.043(4) 0.093(6) 0.041(4) 0.027(4) 0.026(3) 0.030(4)
O16 0.046(4) 0.087(5) 0.037(3) 0.029(3) 0.023(3) 0.030(4)
O17 0.045(4) 0.087(5) 0.022(3) -0.018(3) 0.015(3) -0.022(4)
O18 0.033(4) 0.034(4) 0.162(8) 0.003(5) 0.036(5) -0.003(3)
C1 0.055(7) 0.082(8) 0.036(5) 0.006(5) 0.016(5) 0.030(6)
C2 0.151(14) 0.096(10) 0.047(7) 0.028(7) 0.055(8) 0.083(10)
C3 0.043(6) 0.043(6) 0.058(6) -0.007(5) 0.015(5) 0.011(5)
C4 0.048(6) 0.034(5) 0.032(4) -0.001(4) 0.011(4) 0.004(5)
C5 0.059(9) 0.040(6) 0.125(11) -0.027(7) -0.040(8) 0.015(6)
C6 0.038(7) 0.079(8) 0.047(6) -0.014(6) -0.002(5) -0.002(6)
C7 0.023(5) 0.051(6) 0.034(5) -0.002(4) 0.001(4) -0.004(4)
C8 0.055(7) 0.077(8) 0.033(5) 0.010(5) 0.003(5) 0.003(6)
C9 0.052(7) 0.057(7) 0.047(6) 0.016(5) 0.003(5) 0.010(6)
C10 0.032(5) 0.050(6) 0.043(5) 0.010(5) 0.009(4) -0.006(4)
C11 0.038(6) 0.054(6) 0.035(5) 0.010(4) 0.015(4) 0.001(5)
C12 0.063(8) 0.043(6) 0.049(6) 0.022(5) 0.026(5) 0.009(5)
C13 0.133(12) 0.031(6) 0.089(8) 0.002(6) 0.089(9) -0.001(6)
C14 0.043(6) 0.030(5) 0.042(5) 0.003(4) 0.018(4) 0.000(4)
C15 0.053(7) 0.051(6) 0.050(6) -0.010(5) 0.035(5) -0.001(5)
C16 0.057(7) 0.025(4) 0.034(4) 0.000(4) 0.028(5) 0.005(4)
C17 0.072(8) 0.052(6) 0.055(6) -0.009(5) 0.023(6) 0.029(6)
C18 0.061(8) 0.048(6) 0.046(6) -0.017(5) 0.011(5) 0.012(5)
C19 0.059(8) 0.100(9) 0.026(5) 0.007(5) 0.008(5) -0.045(7)
C20 0.043(6) 0.041(5) 0.038(5) -0.004(4) 0.016(4) -0.017(4)
C21 0.045(6) 0.048(6) 0.030(4) -0.006(4) 0.000(4) -0.012(5)
C22 0.038(6) 0.050(6) 0.035(5) -0.007(4) 0.006(4) -0.008(5)
C23 0.030(6) 0.056(7) 0.090(9) -0.020(6) -0.006(6) 0.000(5)
C24 0.034(7) 0.072(8) 0.094(9) -0.030(7) -0.008(6) -0.006(6)
N1 0.038(5) 0.042(4) 0.030(4) 0.000(3) 0.019(3) 0.001(4)
N2 0.156(12) 0.102(9) 0.050(6) 0.015(6) 0.052(7) 0.079(9)
N3 0.043(5) 0.033(4) 0.048(5) -0.004(4) 0.016(4) -0.002(4)
N4 0.026(4) 0.029(4) 0.036(4) -0.004(3) 0.001(3) 0.003(3)
N5 0.070(8) 0.032(5) 0.133(10) -0.023(6) -0.029(7) 0.005(5)
N6 0.039(5) 0.051(5) 0.042(4) -0.010(4) 0.011(4) -0.003(4)
N7 0.039(5) 0.035(4) 0.029(4) -0.010(3) 0.014(3) -0.008(3)
N8 0.058(5) 0.035(4) 0.035(4) -0.008(3) 0.029(4) -0.004(4)
N9 0.159(12) 0.041(5) 0.094(7) 0.010(5) 0.102(8) 0.015(6)
N10 0.036(4) 0.039(4) 0.022(3) 0.000(3) 0.014(3) -0.008(3)
N11 0.054(6) 0.099(7) 0.038(5) -0.004(5) 0.018(4) -0.041(5)
N12 0.044(5) 0.043(4) 0.024(3) 0.003(3) 0.007(3) -0.006(4)

loop_
_atom_type_symbol
_atom_type_description
_atom_type_scat_dispersion_real
_atom_type_scat_dispersion_imag
_atom_type_scat_source
C C 0.0030 0.0020 'International Tables Vol C Tables 4.2.6.8 and 6.1.1.4'
H H 0.0000 0.0000 'International Tables Vol C Tables 4.2.6.8 and 6.1.1.4'
Cu Cu 0.3201 1.2651 'International Tables Vol C Tables 4.2.6.8 and 6.1.1.4'
Mo Mo -1.6832 0.6857 'International Tables Vol C Tables 4.2.6.8 and 6.1.1.4'
N N 0.0060 0.0030 'International Tables Vol C Tables 4.2.6.8 and 6.1.1.4'
O O 0.0110 0.0060 'International Tables Vol C Tables 4.2.6.8 and 6.1.1.4'
P P 0.1020 0.0940 'International Tables Vol C Tables 4.2.6.8 and 6.1.1.4'

loop_
_geom_angle_atom_site_label_1
_geom_angle_atom_site_label_2
_geom_angle_atom_site_label_3
_geom_angle
_geom_angle_site_symmetry_1
_geom_angle_site_symmetry_3
O1A P O1A 180.0(6) 3_665 .
O1A P O2A 103.8(5) . 3_665
O1A P O2A 76.2(5) . .
O1A P O2A 76.2(5) 3_665 3_665
O1A P O2A 103.8(5) 3_665 .
O1A P O2B 110.4(5) . 3_665
O1A P O2B 69.6(5) . .
O1A P O2B 110.4(5) 3_665 .
O1A P O2B 69.6(5) 3_665 3_665
O1B P O1A 114.2(5) . 3_665
O1B P O1A 114.2(5) 3_665 .
O1B P O1A 65.8(5) 3_665 3_665
O1B P O1A 65.8(5) . .
O1B P O1B 180.0 3_665 .
O1B P O2A 109.6(5) . .
O1B P O2A 70.4(5) 3_665 .
O1B P O2A 109.6(5) 3_665 3_665
O1B P O2A 70.4(5) . 3_665
O1B P O2B 112.4(5) . .
O1B P O2B 112.4(5) 3_665 3_665
O1B P O2B 67.6(5) 3_665 .
O1B P O2B 67.6(5) . 3_665
O2A P O2A 180.0 3_665 .
O2B P O2A 74.2(5) . 3_665
O2B P O2A 74.2(5) 3_665 .
O2B P O2A 105.8(5) . .
O2B P O2A 105.8(5) 3_665 3_665
O2B P O2B 180.0 3_665 .
O1 Mo1 O1A 156.9(3) . .
O1 Mo1 O2 98.8(4) . .
O1 Mo1 O2B 158.6(4) . .
O1 Mo1 O3 96.8(3) . .
O1 Mo1 O4 102.1(4) . .
O1 Mo1 O5 104.2(4) . .
O2 Mo1 O1A 88.2(4) . .
O2 Mo1 O2B 63.8(3) . .
O2B Mo1 O1A 41.7(3) . .
O3 Mo1 O1A 62.1(3) . .
O3 Mo1 O2 82.6(3) . .
O3 Mo1 O2B 93.2(3) . .
O4 Mo1 O1A 69.6(3) . .
O4 Mo1 O2 157.8(4) . .
O4 Mo1 O2B 97.2(4) . .
O4 Mo1 O3 87.5(3) . .
O4 Mo1 O5 94.9(4) . .
O5 Mo1 O1A 98.1(4) . .
O5 Mo1 O2 87.1(3) . .
O5 Mo1 O2B 64.6(4) . .
O5 Mo1 O3 157.8(4) . .
O1A Mo2 O1B 38.2(3) . .
O3 Mo2 O1A 64.3(3) . .
O3 Mo2 O1B 93.6(3) . .
O3 Mo2 O7 89.5(3) . .
O3 Mo2 O14 92.4(3) . 3_665
O3 Mo2 O16 155.9(4) . 3_665
O6 Mo2 O1A 161.5(4) . .
O6 Mo2 O1B 160.1(4) . .
O6 Mo2 O3 102.7(4) . .
O6 Mo2 O7 101.2(4) . .
O6 Mo2 O14 102.3(4) . 3_665
O6 Mo2 O16 101.2(4) . 3_665
O7 Mo2 O1A 67.2(4) . .
O7 Mo2 O1B 90.1(3) . .
O7 Mo2 O16 82.9(3) . 3_665
O14 Mo2 O1A 91.7(4) 3_665 .
O14 Mo2 O1B 65.3(3) 3_665 .
O14 Mo2 O7 155.4(4) 3_665 .
O14 Mo2 O16 85.5(3) 3_665 3_665
O16 Mo2 O1A 91.7(3) 3_665 .
O16 Mo2 O1B 63.7(3) 3_665 .
O2A Mo3 O1A 45.7(3) . .
O4 Mo3 O1A 66.2(3) . .
O4 Mo3 O2A 95.8(3) . .
O4 Mo3 O8 98.3(3) . .
O4 Mo3 O10 86.0(3) . .
O7 Mo3 O1A 65.1(3) . .
O7 Mo3 O2A 98.6(3) . .
O7 Mo3 O4 89.4(3) . .
O7 Mo3 O8 90.5(3) . .
O7 Mo3 O10 162.5(4) . .
O8 Mo3 O1A 150.1(2) . .
O8 Mo3 O2A 163.3(2) . .
O9 Mo3 O1A 97.0(4) . .
O9 Mo3 O2A 65.7(4) . .
O9 Mo3 O4 161.2(4) . .
O9 Mo3 O7 90.7(3) . .
O9 Mo3 O8 100.5(3) . .
O9 Mo3 O10 88.3(3) . .
O10 Mo3 O1A 97.7(4) . .
O10 Mo3 O2A 65.2(4) . .
O10 Mo3 O8 106.8(3) . .
O2 Mo4 O2A 92.6(4) 3_665 .
O2 Mo4 O9 155.6(4) 3_665 .
O2 Mo4 O18 84.5(3) 3_665 3_665
O9 Mo4 O2A 66.0(4) . .
O9 Mo4 O18 85.4(4) . 3_665
O11 Mo4 O2 90.2(4) . 3_665
O11 Mo4 O2A 64.0(4) . .
O11 Mo4 O9 90.5(3) . .
O11 Mo4 O18 157.0(4) . 3_665
O12 Mo4 O2 101.9(4) . 3_665
O12 Mo4 O2A 160.6(3) . .
O12 Mo4 O9 101.7(4) . .
O12 Mo4 O11 102.8(4) . .
O12 Mo4 O18 100.1(3) . 3_665
O18 Mo4 O2A 93.9(4) 3_665 .
O10 Mo5 O2A 68.1(4) . .
O10 Mo5 O11 90.1(3) . .
O10 Mo5 O14 159.2(4) . .
O10 Mo5 O15 92.2(3) . .
O11 Mo5 O2A 64.2(4) . .
O11 Mo5 O14 83.2(3) . .
O13 Mo5 O2A 161.3(4) . .
O13 Mo5 O10 102.2(4) . .
O13 Mo5 O11 100.9(4) . .
O13 Mo5 O14 98.4(4) . .
O13 Mo5 O15 102.2(3) . .
O14 Mo5 O2A 91.3(3) . .
O15 Mo5 O2A 94.3(3) . .
O15 Mo5 O11 155.7(4) . .
O15 Mo5 O14 86.2(3) . .
O2B Mo6 O1B 39.5(3) . 3_665
O5 Mo6 O1B 92.0(4) . 3_665
O5 Mo6 O2B 63.4(3) . .
O15 Mo6 O1B 65.2(3) . 3_665
O15 Mo6 O2B 89.0(3) . .
O15 Mo6 O5 81.9(3) . .
O16 Mo6 O1B 65.9(3) . 3_665
O16 Mo6 O2B 96.6(3) . .
O16 Mo6 O5 157.9(4) . .
O16 Mo6 O15 88.7(3) . .
O16 Mo6 O18 93.3(3) . .
O17 Mo6 O1B 159.7(3) . 3_665
O17 Mo6 O2B 159.4(3) . .
O17 Mo6 O5 98.9(4) . .
O17 Mo6 O15 99.2(3) . .
O17 Mo6 O16 102.4(3) . .
O17 Mo6 O18 104.1(4) . .
O18 Mo6 O1B 93.5(4) . 3_665
O18 Mo6 O2B 66.6(4) . .
O18 Mo6 O5 87.4(3) . .
O18 Mo6 O15 155.6(4) . .
N1 Cu O1 85.3(3) . .
N1 Cu N7 176.6(3) . .
N4 Cu O1 88.5(3) . .
N4 Cu N1 91.4(3) . .
N4 Cu N7 91.0(3) . .
N4 Cu N10 178.0(3) . .
N7 Cu O1 97.1(3) . .
N10 Cu O1 89.9(3) . .
N10 Cu N1 89.8(3) . .
N10 Cu N7 87.9(3) . .
Mo1 O1 Cu 153.6(4) . .
P O1A Mo1 123.8(6) . .
P O1A Mo2 129.0(5) . .
P O1A Mo3 118.9(6) . .
P O1A O1B 55.5(5) . .
P O1A O2B 55.5(5) . .
Mo1 O1A Mo3 88.9(3) . .
Mo2 O1A Mo1 94.1(4) . .
Mo2 O1A Mo3 91.4(4) . .
O1B O1A Mo1 141.3(7) . .
O1B O1A Mo2 73.6(5) . .
O1B O1A Mo3 127.1(6) . .
O1B O1A O2B 95.4(7) . .
O2B O1A Mo1 68.5(4) . .
O2B O1A Mo2 137.1(6) . .
O2B O1A Mo3 125.4(6) . .
P O1B Mo2 126.9(5) . .
P O1B Mo6 126.2(5) . 3_665
P O1B O1A 58.8(5) . .
P O1B O2A 58.7(5) . 3_665
P O1B O2B 58.1(5) . 3_665
Mo6 O1B Mo2 91.0(3) 3_665 .
O1A O1B Mo2 68.1(5) . .
O1A O1B Mo6 133.4(6) . 3_665
O1A O1B O2A 92.9(7) . 3_665
O1A O1B O2B 99.2(7) . 3_665
O2A O1B Mo2 126.4(5) 3_665 .
O2A O1B Mo6 131.1(6) 3_665 3_665
O2B O1B Mo2 137.7(6) 3_665 .
O2B O1B Mo6 68.2(4) 3_665 3_665
O2B O1B O2A 93.3(7) 3_665 3_665
Mo4 O2 Mo1 140.8(4) 3_665 .
P O2A Mo3 119.2(5) . .
P O2A Mo4 122.9(5) . .
P O2A Mo5 126.3(5) . .
P O2A O1B 50.9(4) . 3_665
Mo4 O2A Mo3 92.0(3) . .
Mo5 O2A Mo3 93.4(4) . .
Mo5 O2A Mo4 94.6(3) . .
O1B O2A Mo3 133.9(6) 3_665 .
O1B O2A Mo4 132.9(6) 3_665 .
O1B O2A Mo5 75.5(5) 3_665 .
P O2B Mo1 124.6(5) . .
P O2B Mo6 126.5(5) . .
P O2B O1A 54.9(4) . .
P O2B O1B 54.3(4) . 3_665
Mo6 O2B Mo1 93.6(3) . .
O1A O2B Mo1 69.8(4) . .
O1A O2B Mo6 141.6(6) . .
O1B O2B Mo1 134.6(6) 3_665 .
O1B O2B Mo6 72.2(4) 3_665 .
O1B O2B O1A 94.7(7) 3_665 .
Mo2 O3 Mo1 138.3(5) . .
Mo1 O4 Mo3 135.2(4) . .
Mo1 O5 Mo6 137.8(5) . .
Mo3 O7 Mo2 135.3(4) . .
Mo3 O8 Mo3 180.0 . 3_565
Mo4 O9 Mo3 136.2(5) . .
Mo5 O10 Mo3 133.2(6) . .
Mo4 O11 Mo5 136.0(5) . .
Mo2 O14 Mo5 140.4(4) 3_665 .
Mo5 O15 Mo6 140.3(4) . .
Mo6 O16 Mo2 138.8(4) . 3_665
Mo6 O18 Mo4 140.2(5) . 3_665
N1 C1 H1 124.9 . .
N3 C1 H1 124.9 . .
N3 C1 N1 110.1(7) . .
N1 C2 H2 123.7 . .
N2 C2 H2 123.7 . .
N2 C2 N1 112.6(8) . .
H3A C3 H3B 107.9 . .
C10 C3 H3A 109.2 2_655 .
C10 C3 H3B 109.2 2_655 .
N3 C3 H3A 109.2 . .
N3 C3 H3B 109.2 . .
N3 C3 C10 112.2(8) . 2_655
N4 C4 H4 124.8 . .
N4 C4 N6 110.5(8) . .
N6 C4 H4 124.8 . .
N4 C5 H5 123.1 . .
N5 C5 H5 123.1 . .
N5 C5 N4 113.7(9) . .
H6A C6 H6B 108.4 . .
C7 C6 H6A 110.0 . .
C7 C6 H6B 110.0 . .
N6 C6 H6A 110.0 . .
N6 C6 H6B 110.0 . .
N6 C6 C7 108.4(8) . .
C8 C7 C6 121.6(9) . .
C8 C7 C12 117.6(9) . .
C12 C7 C6 120.6(9) . .
C7 C8 H8 119.5 . .
C9 C8 C7 120.9(9) . .
C9 C8 H8 119.5 . .
C8 C9 H9 119.2 . .
C8 C9 C10 121.6(10) . .
C10 C9 H9 119.2 . .
C9 C10 C3 121.7(9) . 2_645
C11 C10 C3 121.1(8) . 2_645
C11 C10 C9 117.1(10) . .
C10 C11 H11 119.2 . .
C12 C11 C10 121.6(9) . .
C12 C11 H11 119.2 . .
C7 C12 H12 119.6 . .
C11 C12 C7 120.9(9) . .
C11 C12 H12 119.6 . .
N7 C13 H13 122.3 . .
N9 C13 H13 122.3 . .
N9 C13 N7 115.5(9) . .
N7 C14 H14 124.9 . .
N8 C14 H14 124.9 . .
N8 C14 N7 110.3(8) . .
H15A C15 H15B 107.6 . .
C16 C15 H15A 108.6 . .
C16 C15 H15B 108.6 . .
N8 C15 H15A 108.6 . .
N8 C15 H15B 108.6 . .
N8 C15 C16 114.5(8) . .
C17 C16 C15 122.7(8) . .
C17 C16 C18 117.0(9) . .
C18 C16 C15 120.3(9) . .
C16 C17 H17 118.4 . .
C16 C17 C18 123.3(9) . 3_655
C18 C17 H17 118.4 3_655 .
C16 C18 H18 120.2 . .
C17 C18 C16 119.7(10) 3_655 .
C17 C18 H18 120.2 3_655 .
N10 C19 H19 122.5 . .
N11 C19 H19 122.5 . .
N11 C19 N10 114.9(8) . .
N10 C20 H20 125.0 . .
N12 C20 H20 125.0 . .
N12 C20 N10 110.1(8) . .
H21A C21 H21B 108.0 . .
C22 C21 H21A 109.4 . .
C22 C21 H21B 109.4 . .
N12 C21 H21A 109.4 . .
N12 C21 H21B 109.4 . .
N12 C21 C22 111.1(8) . .
C23 C22 C21 119.4(9) . .
C24 C22 C21 122.7(9) . .
C24 C22 C23 117.9(10) . .
C22 C23 H23 119.8 . .
C24 C23 C22 120.4(10) 3 .
C24 C23 H23 119.8 3 .
C22 C24 C23 121.6(10) . 3
C22 C24 H24 119.2 . .
C23 C24 H24 119.2 3 .
C1 N1 Cu 124.1(6) . .
C2 N1 Cu 132.9(7) . .
C2 N1 C1 103.1(7) . .
C2 N2 N3 105.5(8) . .
C1 N3 C3 129.4(8) . .
C1 N3 N2 108.7(8) . .
N2 N3 C3 121.9(8) . .
C4 N4 Cu 127.3(6) . .
C4 N4 C5 103.1(8) . .
C5 N4 Cu 128.3(7) . .
N6 N5 C5 103.5(8) . .
C4 N6 C6 127.8(9) . .
N5 N6 C4 109.1(8) . .
N5 N6 C6 123.0(9) . .
C13 N7 Cu 127.6(6) . .
C13 N7 C14 102.1(8) . .
C14 N7 Cu 130.2(6) . .
C14 N8 C15 129.7(8) . .
C14 N8 N9 109.9(7) . .
N9 N8 C15 120.3(8) . .
C13 N9 N8 102.1(8) . .
C19 N10 Cu 126.1(6) . .
C20 N10 Cu 130.8(6) . .
C20 N10 C19 103.1(7) . .
C19 N11 N12 102.1(8) . .
C20 N12 C21 129.3(8) . .
C20 N12 N11 109.8(7) . .
N11 N12 C21 120.7(8) . .

loop_
_geom_bond_atom_site_label_1
_geom_bond_atom_site_label_2
_geom_bond_distance
_geom_bond_site_symmetry_2
P O1A 1.510(11) 3_665
P O1A 1.510(10) .
P O1B 1.454(10) 3_665
P O1B 1.454(10) .
P O2A 1.601(10) 3_665
P O2A 1.601(10) .
P O2B 1.520(9) .
P O2B 1.520(9) 3_665
Mo1 O1 1.672(6) .
Mo1 O1A 2.441(9) .
Mo1 O2 1.980(7) .
Mo1 O2B 2.420(9) .
Mo1 O3 1.972(7) .
Mo1 O4 1.808(7) .
Mo1 O5 1.831(8) .
Mo2 O1A 2.414(11) .
Mo2 O1B 2.496(10) .
Mo2 O3 1.831(6) .
Mo2 O6 1.654(7) .
Mo2 O7 1.915(7) .
Mo2 O14 1.891(7) 3_665
Mo2 O16 1.974(6) 3_665
Mo3 O1A 2.514(11) .
Mo3 O2A 2.430(10) .
Mo3 O4 1.946(7) .
Mo3 O7 1.899(7) .
Mo3 O8 1.9898(15) .
Mo3 O9 1.883(7) .
Mo3 O10 1.953(8) .
Mo4 O2 1.863(8) 3_665
Mo4 O2A 2.420(9) .
Mo4 O9 1.876(8) .
Mo4 O11 1.855(8) .
Mo4 O12 1.642(6) .
Mo4 O18 1.977(7) 3_665
Mo5 O2A 2.364(10) .
Mo5 O10 1.848(8) .
Mo5 O11 1.937(7) .
Mo5 O13 1.657(6) .
Mo5 O14 1.947(8) .
Mo5 O15 1.853(6) .
Mo6 O1B 2.477(8) 3_665
Mo6 O2B 2.416(9) .
Mo6 O5 1.946(8) .
Mo6 O15 1.937(6) .
Mo6 O16 1.814(6) .
Mo6 O17 1.672(5) .
Mo6 O18 1.821(7) .
Cu O1 2.364(6) .
Cu N1 2.018(7) .
Cu N4 1.978(7) .
Cu N7 2.044(7) .
Cu N10 1.984(7) .
O1A O1B 1.610(13) .
O1A O2B 1.729(14) .
O1B Mo6 2.477(8) 3_665
O1B O2A 1.766(13) 3_665
O1B O2B 1.656(13) 3_665
O2 Mo4 1.863(8) 3_665
O2A O1B 1.766(13) 3_665
O2B O1B 1.656(13) 3_665
O8 Mo3 1.9898(15) 3_565
O14 Mo2 1.891(7) 3_665
O16 Mo2 1.974(6) 3_665
O18 Mo4 1.977(7) 3_665
C1 H1 0.9300 .
C1 N1 1.342(11) .
C1 N3 1.311(12) .
C2 H2 0.9300 .
C2 N1 1.335(11) .
C2 N2 1.308(14) .
C3 H3A 0.9700 .
C3 H3B 0.9700 .
C3 C10 1.513(13) 2_655
C3 N3 1.467(11) .
C4 H4 0.9300 .
C4 N4 1.303(11) .
C4 N6 1.322(12) .
C5 H5 0.9300 .
C5 N4 1.322(12) .
C5 N5 1.317(14) .
C6 H6A 0.9700 .
C6 H6B 0.9700 .
C6 C7 1.504(13) .
C6 N6 1.473(13) .
C7 C8 1.385(14) .
C7 C12 1.388(12) .
C8 H8 0.9300 .
C8 C9 1.342(14) .
C9 H9 0.9300 .
C9 C10 1.393(13) .
C10 C3 1.513(13) 2_645
C10 C11 1.377(13) .
C11 H11 0.9300 .
C11 C12 1.349(13) .
C12 H12 0.9300 .
C13 H13 0.9300 .
C13 N7 1.327(12) .
C13 N9 1.311(12) .
C14 H14 0.9300 .
C14 N7 1.332(10) .
C14 N8 1.311(11) .
C15 H15A 0.9700 .
C15 H15B 0.9700 .
C15 C16 1.494(13) .
C15 N8 1.468(10) .
C16 C17 1.347(14) .
C16 C18 1.374(12) .
C17 H17 0.9300 .
C17 C18 1.371(14) 3_655
C18 C17 1.371(14) 3_655
C18 H18 0.9300 .
C19 H19 0.9300 .
C19 N10 1.319(11) .
C19 N11 1.311(12) .
C20 H20 0.9300 .
C20 N10 1.315(10) .
C20 N12 1.311(11) .
C21 H21A 0.9700 .
C21 H21B 0.9700 .
C21 C22 1.516(13) .
C21 N12 1.457(10) .
C22 C23 1.361(13) .
C22 C24 1.352(15) .
C23 H23 0.9300 .
C23 C24 1.361(15) 3
C24 C23 1.361(15) 3
C24 H24 0.9300 .
N2 N3 1.326(11) .
N5 N6 1.316(11) .
N8 N9 1.346(10) .
N11 N12 1.344(10) .

loop_
_geom_torsion_atom_site_label_1
_geom_torsion_atom_site_label_2
_geom_torsion_atom_site_label_3
_geom_torsion_atom_site_label_4
_geom_torsion
_geom_torsion_site_symmetry_1
_geom_torsion_site_symmetry_4
P O1A O1B Mo2 178.5(5) . .
P O1A O1B Mo6 -112.2(8) . 3_665
P O1A O1B O2A 50.3(5) . 3_665
P O1A O1B O2B -43.5(5) . 3_665
P O1A O2B Mo1 175.6(5) . .
P O1A O2B Mo6 106.5(9) . .
P O1A O2B O1B 39.4(5) . 3_665
Mo1 O1A O1B P -102.8(11) . .
Mo1 O1A O1B Mo2 75.7(10) . .
Mo1 O1A O1B Mo6 145.0(7) . 3_665
Mo1 O1A O1B O2A -52.5(12) . 3_665
Mo1 O1A O1B O2B -146.3(9) . 3_665
Mo1 O1A O2B P -175.6(5) . .
Mo1 O1A O2B Mo6 -69.1(8) . .
Mo1 O1A O2B O1B -136.1(6) . 3_665
Mo2 O1A O1B P -178.5(5) . .
Mo2 O1A O1B Mo6 69.3(7) . 3_665
Mo2 O1A O1B O2A -128.3(5) . 3_665
Mo2 O1A O1B O2B 138.0(6) . 3_665
Mo2 O1A O2B P 112.5(9) . .
Mo2 O1A O2B Mo1 -71.9(7) . .
Mo2 O1A O2B Mo6 -141.0(7) . .
Mo2 O1A O2B O1B 151.9(8) . 3_665
Mo3 O1A O1B P 102.4(7) . .
Mo3 O1A O1B Mo2 -79.1(7) . .
Mo3 O1A O1B Mo6 -9.8(13) . 3_665
Mo3 O1A O1B O2A 152.7(7) . 3_665
Mo3 O1A O1B O2B 58.9(9) . 3_665
Mo3 O1A O2B P -103.3(7) . .
Mo3 O1A O2B Mo1 72.3(5) . .
Mo3 O1A O2B Mo6 3.2(13) . .
Mo3 O1A O2B O1B -63.9(8) . 3_665
O1 Mo1 O4 Mo3 -155.7(6) . .
O1 Mo1 O5 Mo6 152.5(7) . .
O1A P O1B Mo2 178.3(6) 3_665 .
O1A P O1B Mo2 -1.7(6) . .
O1A P O1B Mo6 -56.6(8) 3_665 3_665
O1A P O1B Mo6 123.4(8) . 3_665
O1A P O1B O1A 179.998(1) 3_665 .
O1A P O1B O2A -116.0(6) . 3_665
O1A P O1B O2A 64.0(6) 3_665 3_665
O1A P O1B O2B 126.8(6) . 3_665
O1A P O1B O2B -53.2(6) 3_665 3_665
O1A P O2A Mo3 177.7(5) 3_665 .
O1A P O2A Mo3 -2.3(5) . .
O1A P O2A Mo4 -116.3(7) . .
O1A P O2A Mo4 63.7(7) 3_665 .
O1A P O2A Mo5 117.3(7) . .
O1A P O2A Mo5 -62.7(7) 3_665 .
O1A P O2A O1B 122.4(5) . 3_665
O1A P O2A O1B -57.6(5) 3_665 3_665
O1A P O2B Mo1 174.9(6) 3_665 .
O1A P O2B Mo1 -5.1(6) . .
O1A P O2B Mo6 47.8(8) 3_665 .
O1A P O2B Mo6 -132.2(8) . .
O1A P O2B O1A 180.002(1) 3_665 .
O1A P O2B O1B 51.2(6) 3_665 3_665
O1A P O2B O1B -128.8(6) . 3_665
O1A Mo1 O1 Cu 63.9(15) . .
O1A Mo1 O4 Mo3 1.9(6) . .
O1A Mo1 O5 Mo6 -33.6(7) . .
O1A Mo2 O3 Mo1 11.7(6) . .
O1A Mo3 O7 Mo2 10.7(5) . .
O1A Mo3 O9 Mo4 -39.4(8) . .
O1B P O1A Mo1 -47.2(8) 3_665 .
O1B P O1A Mo1 132.8(8) . .
O1B P O1A Mo2 -178.2(6) 3_665 .
O1B P O1A Mo2 1.8(6) . .
O1B P O1A Mo3 -117.1(7) . .
O1B P O1A Mo3 62.9(7) 3_665 .
O1B P O1A O1B 180.003(1) 3_665 .
O1B P O1A O2B -52.2(6) 3_665 .
O1B P O1A O2B 127.8(6) . .
O1B P O2A Mo3 55.3(6) . .
O1B P O2A Mo3 -124.7(6) 3_665 .
O1B P O2A Mo4 -58.7(7) . .
O1B P O2A Mo4 121.3(7) 3_665 .
O1B P O2A Mo5 174.9(6) . .
O1B P O2A Mo5 -5.1(6) 3_665 .
O1B P O2A O1B 179.997(1) . 3_665
O1B P O2B Mo1 -56.3(7) . .
O1B P O2B Mo1 123.7(7) 3_665 .
O1B P O2B Mo6 -3.4(6) 3_665 .
O1B P O2B Mo6 176.6(6) . .
O1B P O2B O1A 128.8(6) 3_665 .
O1B P O2B O1A -51.2(6) . .
O1B P O2B O1B 180.000(2) . 3_665
O1B Mo2 O3 Mo1 37.1(7) . .
O1B Mo6 O16 Mo2 8.7(5) 3_665 3_665
O1B Mo6 O18 Mo4 -33.6(7) 3_665 3_665
O1B O1A O2B P 40.8(5) . .
O1B O1A O2B Mo1 -143.6(6) . .
O1B O1A O2B Mo6 147.3(8) . .
O1B O1A O2B O1B 80.3(7) . 3_665
O2 Mo1 O1 Cu -42.4(10) . .
O2 Mo1 O4 Mo3 4.3(14) . .
O2 Mo1 O5 Mo6 54.2(7) . .
O2 Mo4 O9 Mo3 35.9(13) 3_665 .
O2 Mo4 O11 Mo5 -104.9(8) 3_665 .
O2A P O1A Mo1 -108.0(7) . .
O2A P O1A Mo1 72.0(7) 3_665 .
O2A P O1A Mo2 -58.9(8) 3_665 .
O2A P O1A Mo2 121.1(8) . .
O2A P O1A Mo3 2.2(5) . .
O2A P O1A Mo3 -177.8(5) 3_665 .
O2A P O1A O1B -60.7(6) 3_665 .
O2A P O1A O1B 119.3(6) . .
O2A P O1A O2B 67.1(5) 3_665 .
O2A P O1A O2B -112.9(5) . .
O2A P O1B Mo2 -65.7(7) . .
O2A P O1B Mo2 114.3(7) 3_665 .
O2A P O1B Mo6 59.4(7) . 3_665
O2A P O1B Mo6 -120.6(7) 3_665 3_665
O2A P O1B O1A 116.0(6) 3_665 .
O2A P O1B O1A -64.0(6) . .
O2A P O1B O2A 180.000(1) . 3_665
O2A P O1B O2B -117.2(6) 3_665 3_665
O2A P O1B O2B 62.8(6) . 3_665
O2A P O2B Mo1 -116.8(7) 3_665 .
O2A P O2B Mo1 63.2(7) . .
O2A P O2B Mo6 -63.9(7) . .
O2A P O2B Mo6 116.1(7) 3_665 .
O2A P O2B O1A 68.3(6) . .
O2A P O2B O1A -111.7(6) 3_665 .
O2A P O2B O1B -60.5(6) . 3_665
O2A P O2B O1B 119.5(6) 3_665 3_665
O2A Mo3 O7 Mo2 42.6(6) . .
O2A Mo3 O9 Mo4 -5.3(7) . .
O2A Mo4 O9 Mo3 5.3(7) . .
O2A Mo4 O11 Mo5 -12.1(7) . .
O2A Mo5 O10 Mo3 -4.2(6) . .
O2A Mo5 O15 Mo6 39.8(7) . .
O2B P O1A Mo1 5.0(6) . .
O2B P O1A Mo1 -175.0(6) 3_665 .
O2B P O1A Mo2 -126.0(8) . .
O2B P O1A Mo2 54.0(8) 3_665 .
O2B P O1A Mo3 -64.9(7) 3_665 .
O2B P O1A Mo3 115.1(7) . .
O2B P O1A O1B 52.2(6) 3_665 .
O2B P O1A O1B -127.8(6) . .
O2B P O1A O2B 180.001(1) 3_665 .
O2B P O1B Mo2 -128.5(7) 3_665 .
O2B P O1B Mo2 51.5(7) . .
O2B P O1B Mo6 -3.3(6) 3_665 3_665
O2B P O1B Mo6 176.7(6) . 3_665
O2B P O1B O1A 53.2(6) . .
O2B P O1B O1A -126.8(6) 3_665 .
O2B P O1B O2A 117.2(6) 3_665 3_665
O2B P O1B O2A -62.8(6) . 3_665
O2B P O1B O2B 179.998(2) . 3_665
O2B P O2A Mo3 -66.0(6) . .
O2B P O2A Mo3 114.0(6) 3_665 .
O2B P O2A Mo4 179.9(5) . .
O2B P O2A Mo4 -0.1(5) 3_665 .
O2B P O2A Mo5 53.6(7) . .
O2B P O2A Mo5 -126.4(7) 3_665 .
O2B P O2A O1B 58.7(5) . 3_665
O2B P O2A O1B -121.3(5) 3_665 3_665
O2B Mo1 O1 Cu -76.2(13) . .
O2B Mo1 O4 Mo3 33.7(7) . .
O2B Mo1 O5 Mo6 -8.1(6) . .
O2B Mo6 O16 Mo2 34.2(6) . 3_665
O2B Mo6 O18 Mo4 -3.9(6) . 3_665
O2B O1A O1B P -40.8(5) . .
O2B O1A O1B Mo2 137.7(6) . .
O2B O1A O1B Mo6 -153.0(7) . 3_665
O2B O1A O1B O2A 9.4(7) . 3_665
O2B O1A O1B O2B -84.4(7) . 3_665
O3 Mo1 O1 Cu 41.1(10) . .
O3 Mo1 O4 Mo3 -59.2(7) . .
O3 Mo1 O5 Mo6 -8.2(13) . .
O4 Mo1 O1 Cu 130.1(9) . .
O4 Mo1 O5 Mo6 -103.7(7) . .
O4 Mo3 O7 Mo2 -53.2(6) . .
O4 Mo3 O9 Mo4 -14.2(17) . .
O5 Mo1 O1 Cu -131.6(9) . .
O5 Mo1 O4 Mo3 98.7(7) . .
O5 Mo6 O16 Mo2 9.9(12) . 3_665
O5 Mo6 O18 Mo4 58.2(7) . 3_665
O6 Mo2 O3 Mo1 -154.3(7) . .
O7 Mo2 O3 Mo1 -53.0(7) . .
O7 Mo3 O9 Mo4 -104.4(8) . .
O8 Mo3 O7 Mo2 -151.5(5) . .
O8 Mo3 O9 Mo4 164.9(7) . .
O9 Mo3 O7 Mo2 108.1(6) . .
O9 Mo4 O11 Mo5 50.7(8) . .
O10 Mo3 O7 Mo2 21.4(13) . .
O10 Mo3 O9 Mo4 58.1(8) . .
O10 Mo5 O15 Mo6 108.0(7) . .
O11 Mo4 O9 Mo3 -55.7(8) . .
O11 Mo5 O10 Mo3 57.8(7) . .
O11 Mo5 O15 Mo6 13.1(13) . .
O12 Mo4 O9 Mo3 -158.9(7) . .
O12 Mo4 O11 Mo5 152.8(7) . .
O13 Mo5 O10 Mo3 159.0(6) . .
O13 Mo5 O15 Mo6 -149.0(7) . .
O14 Mo2 O3 Mo1 102.5(6) 3_665 .
O14 Mo5 O10 Mo3 -13.0(13) . .
O14 Mo5 O15 Mo6 -51.2(7) . .
O15 Mo5 O10 Mo3 -98.1(6) . .
O15 Mo6 O16 Mo2 -54.6(6) . 3_665
O15 Mo6 O18 Mo4 -5.6(13) . 3_665
O16 Mo2 O3 Mo1 18.2(12) 3_665 .
O16 Mo6 O18 Mo4 -99.7(7) . 3_665
O17 Mo6 O16 Mo2 -153.8(6) . 3_665
O17 Mo6 O18 Mo4 156.6(7) . 3_665
O18 Mo4 O9 Mo3 101.7(8) 3_665 .
O18 Mo4 O11 Mo5 -28.8(14) 3_665 .
O18 Mo6 O16 Mo2 101.0(6) . 3_665
C2 N2 N3 C1 -0.6(16) . .
C2 N2 N3 C3 179.8(11) . .
C3 C10 C11 C12 -174.8(9) 2_645 .
C5 N5 N6 C4 -0.4(15) . .
C5 N5 N6 C6 176.4(11) . .
C6 C7 C8 C9 -179.5(10) . .
C6 C7 C12 C11 -177.4(9) . .
C7 C6 N6 C4 32.6(14) . .
C7 C6 N6 N5 -143.6(11) . .
C7 C8 C9 C10 -4.5(17) . .
C8 C7 C12 C11 -1.8(15) . .
C8 C9 C10 C3 177.9(10) . 2_645
C8 C9 C10 C11 0.9(16) . .
C9 C10 C11 C12 2.3(15) . .
C10 C3 N3 C1 -51.1(14) 2_655 .
C10 C3 N3 N2 128.3(11) 2_655 .
C10 C11 C12 C7 -1.8(16) . .
C12 C7 C8 C9 4.9(16) . .
C14 N8 N9 C13 -2.3(13) . .
C15 C16 C17 C18 176.5(10) . 3_655
C15 C16 C18 C17 -176.6(9) . 3_655
C15 N8 N9 C13 179.4(10) . .
C16 C15 N8 C14 -111.2(11) . .
C16 C15 N8 N9 66.8(13) . .
C17 C16 C18 C17 2.8(17) . 3_655
C18 C16 C17 C18 -2.9(18) . 3_655
C19 N11 N12 C20 -0.4(12) . .
C19 N11 N12 C21 175.7(10) . .
C21 C22 C23 C24 -179.9(11) . 3
C21 C22 C24 C23 180.0(11) . 3
C22 C21 N12 C20 104.4(11) . .
C22 C21 N12 N11 -70.9(12) . .
C23 C22 C24 C23 -1(2) . 3
C24 C22 C23 C24 1(2) . 3
N1 C1 N3 C3 -179.3(9) . .
N1 C1 N3 N2 1.2(14) . .
N1 C2 N2 N3 -0.1(18) . .
N2 C2 N1 Cu -179.0(10) . .
N2 C2 N1 C1 0.8(17) . .
N3 C1 N1 Cu 178.6(6) . .
N3 C1 N1 C2 -1.2(14) . .
N4 C4 N6 C6 -175.3(9) . .
N4 C4 N6 N5 1.3(12) . .
N4 C5 N5 N6 -0.6(18) . .
N5 C5 N4 Cu -166.4(10) . .
N5 C5 N4 C4 1.4(16) . .
N6 C4 N4 Cu 166.3(6) . .
N6 C4 N4 C5 -1.6(12) . .
N6 C6 C7 C8 -121.2(10) . .
N6 C6 C7 C12 54.2(13) . .
N7 C13 N9 N8 3.0(16) . .
N7 C14 N8 C15 179.1(9) . .
N7 C14 N8 N9 1.0(12) . .
N8 C14 N7 Cu -177.3(6) . .
N8 C14 N7 C13 0.7(11) . .
N8 C15 C16 C17 56.3(13) . .
N8 C15 C16 C18 -124.3(10) . .
N9 C13 N7 Cu 175.7(9) . .
N9 C13 N7 C14 -2.4(15) . .
N10 C19 N11 N12 0.2(14) . .
N10 C20 N12 C21 -175.2(9) . .
N10 C20 N12 N11 0.5(12) . .
N11 C19 N10 Cu -177.7(8) . .
N11 C19 N10 C20 0.1(14) . .
N12 C20 N10 Cu 177.3(6) . .
N12 C20 N10 C19 -0.4(11) . .
N12 C21 C22 C23 137.1(10) . .
N12 C21 C22 C24 -43.7(14) . .
